data_9003465
loop_
_publ_author_name
'Kyono, A.'
'Kimata, M.'

_publ_section_title
;
 Structural variations induced by difference of the inert pair effect
 in the stibnite-bismuthinite solid solution series (Sb,Bi)2S3
 Sample: Sb1.483Bi.517S3
;
_journal_name_full 'American Mineralogist'
_journal_page_first 932
_journal_page_last 940
_journal_volume 89
_journal_year 2004
_chemical_formula_sum 'Bi0.516 S3 Sb1.484'
_chemical_name_mineral Stibnite
_space_group_IT_number 62
_symmetry_space_group_name_Hall '-P 2ac 2n'
_symmetry_space_group_name_H-M 'P n m a'
_cell_angle_alpha 90
_cell_angle_beta 90
_cell_angle_gamma 90
_cell_length_a 11.318
_cell_length_b 3.883
_cell_length_c 11.226
_cell_formula_units_Z 4
_cell_volume 493.358
_database_code_amcsd 0003555
_exptl_crystal_density_diffrn 5.179
_cod_original_formula_sum '(Sb1.484 Bi.516) S3'
_cod_database_code 9003465

loop_
_space_group_symop_operation_xyz
x,y,z
x,1/2-y,z
-x,1/2+y,-z
1/2-x,1/2+y,1/2+z
1/2+x,1/2-y,1/2-z
1/2+x,y,1/2-z
1/2-x,-y,1/2+z
-x,-y,-z

loop_
_atom_site_aniso_label
_atom_site_aniso_U_11
_atom_site_aniso_U_22
_atom_site_aniso_U_33
_atom_site_aniso_U_12
_atom_site_aniso_U_13
_atom_site_aniso_U_23
Sb1 0.02700 0.02830 0.03900 0.00000 0.00200 0.00000
Bi1 0.02700 0.02830 0.03900 0.00000 0.00200 0.00000
Sb2 0.02020 0.03250 0.04400 0.00000 -0.00280 0.00000
Bi2 0.02020 0.03250 0.04400 0.00000 -0.00280 0.00000
S1 0.01300 0.02600 0.03300 0.00000 -0.00100 0.00000
S2 0.01300 0.02300 0.02800 0.00000 -0.00300 0.00000
S3 0.02000 0.02700 0.03100 0.00000 0.00200 0.00000

loop_
_atom_site_label
_atom_site_fract_x
_atom_site_fract_y
_atom_site_fract_z
_atom_site_occupancy
_atom_site_U_iso_or_equiv
Sb1 0.47440 0.25000 0.32590 0.69800 0.03141
Bi1 0.47440 0.25000 0.32590 0.30200 0.03141
Sb2 0.34790 0.75000 0.03550 0.78600 0.03230
Bi2 0.34790 0.75000 0.03550 0.21400 0.03230
S1 0.29130 0.25000 0.19240 1.00000 0.02406
S2 0.54920 0.75000 0.12500 1.00000 0.02153
S3 0.37540 0.75000 0.43950 1.00000 0.02533

loop_
_cod_related_entry_id
_cod_related_entry_database
_cod_related_entry_code
1 AMCSD 0003555
